data_7705057
loop_
_publ_author_name
'Du, Jun'
'Zhang, Yanan'
'Huang, Zeming'
'Zhou, Shuangliu'
'Fang, Huayi'
'Cui, Peng'

_publ_section_title
;
 Heterobimetallic Pd(0) complexes with Pd\\rightarrow Ln (Ln = Sc, Y, Yb,
 Lu) dative bonds: rare-earth metal-dominated frustrated Lewis pair-like
 reactivity.
;
_journal_issue 35
_journal_name_full 'Dalton transactions (Cambridge, England : 2003)'
_journal_page_first 12311
_journal_page_last 12318
_journal_paper_doi 10.1039/d0dt02708a
_journal_volume 49
_journal_year 2020
_chemical_formula_moiety 'C84 H90 Lu N3 P4 Pd'
_chemical_formula_sum 'C84 H90 Lu N3 P4 Pd'
_chemical_formula_weight 1546.83
_space_group_crystal_system orthorhombic
_space_group_IT_number 29
_space_group_name_Hall 'P 2c -2ac'
_space_group_name_H-M_alt 'P c a 21'
_atom_sites_solution_hydrogens geom
_atom_sites_solution_primary dual
_audit_creation_date 2019-04-10
_audit_creation_method
;
Olex2 1.2
(compiled 2018.05.29 svn.r3508 for OlexSys, GUI svn.r5506)
;
_audit_update_record
;
2020-05-29 deposited with the CCDC.	2020-08-06 downloaded from the CCDC.
;
_cell_angle_alpha 90
_cell_angle_beta 90
_cell_angle_gamma 90
_cell_formula_units_Z 4
_cell_length_a 19.7190(13)
_cell_length_b 16.2376(10)
_cell_length_c 22.2512(14)
_cell_measurement_reflns_used 9764
_cell_measurement_temperature 273(2)
_cell_measurement_theta_max 27.62
_cell_measurement_theta_min 3.03
_cell_volume 7124.6(8)
_computing_cell_refinement 'SAINT v8.37A (Bruker, 2015)'
_computing_data_reduction 'SAINT v8.37A (Bruker, 2015)'
_computing_molecular_graphics 'Olex2 (Dolomanov et al., 2009)'
_computing_publication_material 'Olex2 (Dolomanov et al., 2009)'
_computing_structure_refinement 'ShelXL (Sheldrick, 2015)'
_computing_structure_solution 'ShelXT (Sheldrick, 2015)'
_diffrn_ambient_temperature 273.15
_diffrn_measured_fraction_theta_full 0.998
_diffrn_measured_fraction_theta_max 0.994
_diffrn_measurement_device_type 'Bruker APEX-II CCD'
_diffrn_measurement_method '\f and \w scans'
_diffrn_radiation_type MoK\a
_diffrn_radiation_wavelength 0.71073
_diffrn_reflns_av_R_equivalents 0.0933
_diffrn_reflns_av_unetI/netI 0.0350
_diffrn_reflns_Laue_measured_fraction_full 0.998
_diffrn_reflns_Laue_measured_fraction_max 0.994
_diffrn_reflns_limit_h_max 25
_diffrn_reflns_limit_h_min -25
_diffrn_reflns_limit_k_max 21
_diffrn_reflns_limit_k_min -21
_diffrn_reflns_limit_l_max 28
_diffrn_reflns_limit_l_min -28
_diffrn_reflns_number 283355
_diffrn_reflns_point_group_measured_fraction_full 0.997
_diffrn_reflns_point_group_measured_fraction_max 0.991
_diffrn_reflns_theta_full 25.242
_diffrn_reflns_theta_max 27.655
_diffrn_reflns_theta_min 2.864
_diffrn_standards_number 0
_exptl_absorpt_coefficient_mu 1.767
_exptl_absorpt_correction_T_max 0.7456
_exptl_absorpt_correction_T_min 0.3343
_exptl_absorpt_correction_type none
_exptl_crystal_colour colorless
_exptl_crystal_density_diffrn 1.442
_exptl_crystal_description block
_exptl_crystal_F_000 3168
_exptl_crystal_size_max 0.22
_exptl_crystal_size_mid 0.21
_exptl_crystal_size_min 0.2
_refine_diff_density_max 3.760
_refine_diff_density_min -1.605
_refine_diff_density_rms 0.158
_refine_ls_abs_structure_details
;
 Refined as an inversion twin.
;
_refine_ls_abs_structure_Flack 0.075(13)
_refine_ls_extinction_method none
_refine_ls_goodness_of_fit_ref 1.052
_refine_ls_hydrogen_treatment constr
_refine_ls_matrix_type full
_refine_ls_number_parameters 731
_refine_ls_number_reflns 16470
_refine_ls_number_restraints 2061
_refine_ls_restrained_S_all 1.022
_refine_ls_R_factor_all 0.0789
_refine_ls_R_factor_gt 0.0625
_refine_ls_shift/su_max 0.002
_refine_ls_shift/su_mean 0.000
_refine_ls_structure_factor_coef Fsqd
_refine_ls_weighting_details 'w=1/[\s^2^(Fo^2^)+(0.0103P)^2^+77.9673P] where P=(Fo^2^+2Fc^2^)/3'
_refine_ls_weighting_scheme calc
_refine_ls_wR_factor_gt 0.1228
_refine_ls_wR_factor_ref 0.1351
_reflns_Friedel_coverage 0.941
_reflns_Friedel_fraction_full 0.997
_reflns_Friedel_fraction_max 0.987
_reflns_number_gt 14256
_reflns_number_total 16470
_reflns_threshold_expression 'I > 2\s(I)'
_cod_data_source_file d0dt02708a3.cif
_cod_data_source_block 8
_cod_depositor_comments 'Adding full bibliography for 7705051--7705061.cif.'
_cod_database_code 7705057
_shelx_shelxl_version_number 2018/3
_shelx_space_group_comment
;
The symmetry employed for this shelxl refinement is uniquely defined
by the following loop, which should always be used as a source of
symmetry information in preference to the above space-group names.
They are only intended as comments.
;
_shelx_estimated_absorpt_t_max 0.719
_shelx_estimated_absorpt_t_min 0.697
_olex2_refinement_description
;
1. Twinned data refinement
 Scales: 0.925(13)
 0.075(13)
2. Fixed Uiso
 At 1.2 times of:
  All C(H) groups, All C(H,H) groups
3. Restrained distances
 C6-C5 = C9-C8
 1.54 with sigma of 0.01
 C46-C45 = C53-C52 = C53-C47 = C54-C52 = C54-C49
 1.54 with sigma of 0.01
 C5-C10
 1.54 with sigma of 0.01
4. Uiso/Uaniso restraints and constraints
C39 \\sim C45 \\sim C11 \\sim C55 \\sim C00E \\sim C00F \\sim C7 \\sim C17
\\sim C23 \\sim C8 \\sim C18 \\sim C22 \\sim C46 \\sim C60 \\sim C00O \\sim C44
\\sim C2 \\sim C1 \\sim C00S \\sim C56 \\sim C61 \\sim C53 \\sim C51 \\sim C37
\\sim C47 \\sim C12 \\sim C010 \\sim C16 \\sim C29 \\sim C34 \\sim C26 \\sim C3
\\sim C40 \\sim C27 \\sim C24 \\sim C15 \\sim C33 \\sim C9 \\sim C21 \\sim C38
\\sim C19 \\sim C58 \\sim C62 \\sim C01H \\sim C35 \\sim C36 \\sim C41 \\sim
C50 \\sim C20 \\sim C01N \\sim C28 \\sim C66 \\sim C01Q \\sim C59 \\sim C43
\\sim C65 \\sim C57 \\sim C42 \\sim C10 \\sim C30 \\sim C52 \\sim C49 \\sim C6
\\sim C32 \\sim C022 \\sim C31 \\sim C64 \\sim C4 \\sim C5 \\sim C54 \\sim C48
\\sim C029 \\sim C13 \\sim C63 \\sim C14 \\sim C02D \\sim C25 \\sim C02G \\sim
C02H \\sim C02I \\sim C02M \\sim C02P \\sim C02Q \\sim C030: within 3.8A with
sigma of 0.01 and sigma for terminal atoms of 0.02
5.a Ternary CH refined with riding coordinates:
 C8(H8), C47(H47), C3(H3), C27(H27), C30(H30), C52(H52), C49(H49), C5(H5),
 C25(H25)
5.b Secondary CH2 refined with riding coordinates:
 C7(H7A,H7B), C46(H46A,H46B), C2(H2A,H2B), C53(H53A,H53B), C51(H51A,H51B),
 C29(H29A,H29B), C26(H26A,H26B), C24(H24A,H24B), C9(H9A,H9B), C50(H50A,H50B),
 C28(H28A,H28B), C10(H10A,H10B), C6(H6A,H6B), C32(H32A,H32B), C31(H31A,H31B),
 C4(H4A,H4B), C54(H54A,H54B), C48(H48A,H48B)
5.c Aromatic/amide H refined with riding coordinates:
 C44(H44), C43(H43), C42(H42), C41(H41), C40(H40), C12(H12), C13(H13),
 C14(H14), C15(H15), C16(H16), C56(H56), C57(H57), C58(H58), C59(H59), C60(H60),
  C010(H010), C01H(H01H), C02G(H02G), C02I(H02I), C01Q(H01Q), C18(H18),
 C19(H19), C20(H20), C21(H21), C22(H22), C022(H022), C02Q(H02Q), C02H(H02H),
 C00O(H00O), C00E(H00E), C66(H66), C65(H65), C64(H64), C63(H63), C62(H62),
 C34(H34), C35(H35), C36(H36), C37(H37), C38(H38), C030(H030), C02P(H02P),
 C02D(H02D), C02M(H02M), C029(H029)
5.d Fitted hexagon refined as free rotating group:
 C39(C44,C43,C42,C41,C40), C11(C12,C13,C14,C15,C16), C55(C56,C57,C58,C59,C60),
 C00F(C010,C01H,C02G,C02I,C01Q), C17(C18,C19,C20,C21,C22), C00S(C022,C02Q,C02H,
 C00O,C00E), C61(C66,C65,C64,C63,C62), C33(C34,C35,C36,C37,C38), C01N(C030,C02P,
 C02D,C02M,C029)
;
_olex2_submission_special_instructions 'No special instructions were received'

loop_
_space_group_symop_operation_xyz
'x, y, z'
'-x, -y, z+1/2'
'x+1/2, -y, z'
'-x+1/2, y, z+1/2'

loop_
_atom_site_label
_atom_site_type_symbol
_atom_site_fract_x
_atom_site_fract_y
_atom_site_fract_z
_atom_site_U_iso_or_equiv
_atom_site_adp_type
_atom_site_occupancy
_atom_site_site_symmetry_order
_atom_site_calc_flag
_atom_site_refinement_flags_posn
_atom_site_refinement_flags_adp
_atom_site_refinement_flags_occupancy
_atom_site_disorder_assembly
_atom_site_disorder_group
Lu1 Lu 0.49504(2) 0.70771(2) 0.54748(3) 0.02869(10) Uani 1 1 d . . . . .
Pd1 Pd 0.51932(4) 0.84895(5) 0.48172(4) 0.03192(18) Uani 1 1 d . . . . .
P2 P 0.61465(13) 0.80726(18) 0.53644(14) 0.0318(7) Uani 1 1 d . . . . .
P1 P 0.41395(14) 0.85878(18) 0.53384(13) 0.0317(6) Uani 1 1 d . . . . .
P3 P 0.44384(16) 0.6148(2) 0.45379(15) 0.0356(6) Uani 1 1 d . . . . .
P4 P 0.52573(17) 0.9076(2) 0.38451(14) 0.0369(7) Uani 1 1 d . . . . .
N3 N 0.4735(5) 0.5772(6) 0.5182(6) 0.045(3) Uani 1 1 d . . . . .
N1 N 0.4113(5) 0.7813(6) 0.5821(4) 0.031(2) Uani 1 1 d . . . . .
N2 N 0.5953(5) 0.7367(7) 0.5881(4) 0.035(2) Uani 1 1 d . . . . .
C39 C 0.6952(4) 0.7779(6) 0.4988(4) 0.046(2) Uani 1 1 d . U . . .
C44 C 0.6940(4) 0.7054(5) 0.4656(4) 0.049(2) Uani 1 1 d G U . . .
H44 H 0.654425 0.674419 0.463419 0.059 Uiso 1 1 calc R . . . .
C43 C 0.7519(5) 0.6793(5) 0.4355(4) 0.057(3) Uani 1 1 d G U . . .
H43 H 0.751142 0.630854 0.413280 0.068 Uiso 1 1 calc R . . . .
C42 C 0.8111(4) 0.7257(6) 0.4387(5) 0.057(3) Uani 1 1 d G U . . .
H42 H 0.849874 0.708210 0.418649 0.069 Uiso 1 1 calc R . . . .
C41 C 0.8123(4) 0.7981(6) 0.4720(5) 0.057(3) Uani 1 1 d G U . . .
H41 H 0.851889 0.829131 0.474157 0.068 Uiso 1 1 calc R . . . .
C40 C 0.7544(4) 0.8242(5) 0.5020(4) 0.051(2) Uani 1 1 d G U . . .
H40 H 0.755173 0.872698 0.524297 0.061 Uiso 1 1 calc R . . . .
C45 C 0.4897(7) 0.4907(7) 0.5351(6) 0.050(2) Uani 1 1 d D U . . .
C11 C 0.4055(4) 0.9615(4) 0.5695(4) 0.045(2) Uani 1 1 d . U . . .
C12 C 0.4629(4) 1.0107(6) 0.5747(5) 0.056(2) Uani 1 1 d G U . . .
H12 H 0.504348 0.992030 0.560109 0.067 Uiso 1 1 calc R . . . .
C13 C 0.4584(4) 1.0878(5) 0.6015(5) 0.061(3) Uani 1 1 d G U . . .
H13 H 0.496760 1.120674 0.604973 0.074 Uiso 1 1 calc R . . . .
C14 C 0.3964(5) 1.1157(5) 0.6233(5) 0.060(3) Uani 1 1 d G U . . .
H14 H 0.393355 1.167238 0.641290 0.072 Uiso 1 1 calc R . . . .
C15 C 0.3390(4) 1.0665(5) 0.6182(5) 0.050(3) Uani 1 1 d G U . . .
H15 H 0.297538 1.085157 0.632743 0.060 Uiso 1 1 calc R . . . .
C16 C 0.3435(4) 0.9894(5) 0.5913(4) 0.046(2) Uani 1 1 d G U . . .
H16 H 0.305126 0.956513 0.587879 0.056 Uiso 1 1 calc R . . . .
C55 C 0.3568(3) 0.5767(6) 0.4384(4) 0.048(2) Uani 1 1 d . U . . .
C56 C 0.3308(4) 0.5683(6) 0.3806(4) 0.053(2) Uani 1 1 d G U . . .
H56 H 0.359109 0.575038 0.347498 0.064 Uiso 1 1 calc R . . . .
C57 C 0.2626(5) 0.5499(6) 0.3723(4) 0.056(3) Uani 1 1 d G U . . .
H57 H 0.245277 0.544317 0.333645 0.067 Uiso 1 1 calc R . . . .
C58 C 0.2204(3) 0.5399(6) 0.4218(5) 0.058(3) Uani 1 1 d G U . . .
H58 H 0.174746 0.527584 0.416198 0.070 Uiso 1 1 calc R . . . .
C59 C 0.2463(4) 0.5483(6) 0.4795(4) 0.056(3) Uani 1 1 d G U . . .
H59 H 0.218047 0.541571 0.512604 0.067 Uiso 1 1 calc R . . . .
C60 C 0.3145(4) 0.5667(6) 0.4878(3) 0.049(2) Uani 1 1 d G U . . .
H60 H 0.331880 0.572292 0.526459 0.059 Uiso 1 1 calc R . . . .
C00F C 0.6082(4) 0.9178(6) 0.3457(4) 0.053(2) Uani 1 1 d . U . . .
C010 C 0.6577(5) 0.8602(6) 0.3604(4) 0.055(2) Uani 1 1 d G U . . .
H010 H 0.649705 0.822071 0.390801 0.066 Uiso 1 1 calc R . . . .
C01H C 0.7191(5) 0.8597(6) 0.3298(5) 0.062(3) Uani 1 1 d G U . . .
H01H H 0.752225 0.821196 0.339652 0.075 Uiso 1 1 calc R . . . .
C02G C 0.7311(4) 0.9167(7) 0.2844(5) 0.063(3) Uani 1 1 d G U . . .
H02G H 0.772176 0.916364 0.263920 0.076 Uiso 1 1 calc R . . . .
C02I C 0.6816(5) 0.9743(6) 0.2697(4) 0.060(3) Uani 1 1 d G U . . .
H02I H 0.689606 1.012407 0.239336 0.072 Uiso 1 1 calc R . . . .
C01Q C 0.6202(5) 0.9748(6) 0.3003(5) 0.059(2) Uani 1 1 d G U . . .
H01Q H 0.587085 1.013284 0.290484 0.071 Uiso 1 1 calc R . . . .
C7 C 0.2926(7) 0.7718(10) 0.6263(7) 0.047(2) Uani 1 1 d . U . . .
H7A H 0.280124 0.827077 0.614058 0.057 Uiso 1 1 calc R . . . .
H7B H 0.279786 0.734206 0.594413 0.057 Uiso 1 1 calc R . . . .
C17 C 0.3366(4) 0.8598(5) 0.4858(4) 0.043(2) Uani 1 1 d . U . . .
C18 C 0.3188(5) 0.9316(4) 0.4557(4) 0.051(2) Uani 1 1 d G U . . .
H18 H 0.343085 0.979821 0.462265 0.061 Uiso 1 1 calc R . . . .
C19 C 0.2647(5) 0.9312(5) 0.4156(4) 0.057(3) Uani 1 1 d G U . . .
H19 H 0.252766 0.979255 0.395451 0.069 Uiso 1 1 calc R . . . .
C20 C 0.2284(4) 0.8591(6) 0.4058(4) 0.058(3) Uani 1 1 d G U . . .
H20 H 0.192169 0.858885 0.378974 0.070 Uiso 1 1 calc R . . . .
C21 C 0.2462(4) 0.7873(5) 0.4359(5) 0.054(3) Uani 1 1 d G U . . .
H21 H 0.221891 0.739081 0.429310 0.064 Uiso 1 1 calc R . . . .
C22 C 0.3003(5) 0.7877(4) 0.4759(4) 0.048(2) Uani 1 1 d G U . . .
H22 H 0.312211 0.739646 0.496125 0.057 Uiso 1 1 calc R . . . .
C23 C 0.6420(7) 0.6989(9) 0.6333(6) 0.046(2) Uani 1 1 d . U . . .
C8 C 0.2548(8) 0.7493(9) 0.6835(6) 0.051(2) Uani 1 1 d D U . . .
H8 H 0.205961 0.754212 0.676434 0.062 Uiso 1 1 calc R . . . .
C46 C 0.4958(8) 0.4883(9) 0.6034(6) 0.056(2) Uani 1 1 d D U . . .
H46A H 0.452575 0.502909 0.621301 0.068 Uiso 1 1 calc R . . . .
H46B H 0.529236 0.528257 0.616432 0.068 Uiso 1 1 calc R . . . .
C2 C 0.3902(8) 0.8224(9) 0.6882(6) 0.048(2) Uani 1 1 d . U . . .
H2A H 0.381083 0.879391 0.678045 0.057 Uiso 1 1 calc R . . . .
H2B H 0.438521 0.816765 0.695316 0.057 Uiso 1 1 calc R . . . .
C1 C 0.3696(7) 0.7675(8) 0.6361(6) 0.043(2) Uani 1 1 d . U . . .
C00S C 0.4788(5) 0.8434(6) 0.3312(4) 0.053(2) Uani 1 1 d . U . . .
C022 C 0.5021(5) 0.8267(7) 0.2735(4) 0.063(2) Uani 1 1 d G U . . .
H022 H 0.541642 0.851461 0.259589 0.076 Uiso 1 1 calc R . . . .
C02Q C 0.4664(6) 0.7729(7) 0.2366(4) 0.070(3) Uani 1 1 d G U . . .
H02Q H 0.482009 0.761729 0.198023 0.084 Uiso 1 1 calc R . . . .
C02H C 0.4073(5) 0.7359(7) 0.2574(4) 0.062(3) Uani 1 1 d G U . . .
H02H H 0.383409 0.699936 0.232699 0.075 Uiso 1 1 calc R . . . .
C00O C 0.3840(4) 0.7526(7) 0.3150(5) 0.060(3) Uani 1 1 d G U . . .
H00O H 0.344441 0.727875 0.328942 0.072 Uiso 1 1 calc R . . . .
C00E C 0.4197(5) 0.8064(7) 0.3519(4) 0.055(2) Uani 1 1 d G U . . .
H00E H 0.404073 0.817608 0.390509 0.066 Uiso 1 1 calc R . . . .
C61 C 0.4933(5) 0.5820(6) 0.3874(4) 0.049(2) Uani 1 1 d . U . . .
C66 C 0.4848(5) 0.5087(5) 0.3559(5) 0.059(2) Uani 1 1 d G U . . .
H66 H 0.451928 0.471162 0.367989 0.071 Uiso 1 1 calc R . . . .
C65 C 0.5255(6) 0.4917(5) 0.3065(5) 0.064(3) Uani 1 1 d G U . . .
H65 H 0.519840 0.442638 0.285433 0.077 Uiso 1 1 calc R . . . .
C64 C 0.5746(5) 0.5478(7) 0.2884(4) 0.070(3) Uani 1 1 d G U . . .
H64 H 0.601872 0.536390 0.255340 0.084 Uiso 1 1 calc R . . . .
C63 C 0.5831(5) 0.6211(6) 0.3199(5) 0.068(3) Uani 1 1 d G U . . .
H63 H 0.615993 0.658666 0.307802 0.081 Uiso 1 1 calc R . . . .
C62 C 0.5424(5) 0.6382(5) 0.3693(5) 0.058(3) Uani 1 1 d G U . . .
H62 H 0.548081 0.687192 0.390359 0.070 Uiso 1 1 calc R . . . .
C53 C 0.5837(7) 0.3760(9) 0.5958(6) 0.060(2) Uani 1 1 d D U . . .
H53A H 0.595216 0.320690 0.608702 0.072 Uiso 1 1 calc R . . . .
H53B H 0.619752 0.412782 0.608447 0.072 Uiso 1 1 calc R . . . .
C51 C 0.5560(8) 0.4637(9) 0.5073(8) 0.057(2) Uani 1 1 d . U . . .
H51A H 0.591156 0.502684 0.518341 0.068 Uiso 1 1 calc R . . . .
H51B H 0.551637 0.464501 0.463923 0.068 Uiso 1 1 calc R . . . .
C47 C 0.5167(7) 0.4025(9) 0.6244(8) 0.059(2) Uani 1 1 d D U . . .
H47 H 0.521078 0.401958 0.668317 0.070 Uiso 1 1 calc R . . . .
C29 C 0.5984(8) 0.6792(10) 0.6887(7) 0.052(2) Uani 1 1 d . U . . .
H29A H 0.581063 0.730070 0.705693 0.063 Uiso 1 1 calc R . . . .
H29B H 0.560084 0.645609 0.676824 0.063 Uiso 1 1 calc R . . . .
C26 C 0.6695(8) 0.6163(9) 0.6084(7) 0.053(2) Uani 1 1 d . U . . .
H26A H 0.631762 0.582222 0.595554 0.063 Uiso 1 1 calc R . . . .
H26B H 0.697797 0.627044 0.573649 0.063 Uiso 1 1 calc R . . . .
C3 C 0.3512(8) 0.7993(10) 0.7455(7) 0.052(2) Uani 1 1 d . U . . .
H3 H 0.364428 0.836843 0.777961 0.063 Uiso 1 1 calc R . . . .
C27 C 0.7110(8) 0.5699(10) 0.6560(7) 0.057(2) Uani 1 1 d . U . . .
H27 H 0.727379 0.517902 0.639010 0.069 Uiso 1 1 calc R . . . .
C24 C 0.7019(8) 0.7496(10) 0.6532(7) 0.053(2) Uani 1 1 d . U . . .
H24A H 0.686037 0.801803 0.669113 0.064 Uiso 1 1 calc R . . . .
H24B H 0.730658 0.761097 0.618821 0.064 Uiso 1 1 calc R . . . .
C33 C 0.6301(5) 0.9097(4) 0.5698(4) 0.045(2) Uani 1 1 d . U . . .
C34 C 0.6537(4) 0.9744(5) 0.5347(3) 0.049(2) Uani 1 1 d G U . . .
H34 H 0.665431 0.965153 0.494743 0.059 Uiso 1 1 calc R . . . .
C35 C 0.6596(5) 1.0528(4) 0.5591(4) 0.055(3) Uani 1 1 d G U . . .
H35 H 0.675424 1.096070 0.535554 0.065 Uiso 1 1 calc R . . . .
C36 C 0.6420(5) 1.0666(4) 0.6188(4) 0.057(2) Uani 1 1 d G U . . .
H36 H 0.646041 1.119065 0.635110 0.068 Uiso 1 1 calc R . . . .
C37 C 0.6184(5) 1.0019(6) 0.6539(3) 0.060(3) Uani 1 1 d G U . . .
H37 H 0.606665 1.011145 0.693855 0.071 Uiso 1 1 calc R . . . .
C38 C 0.6125(5) 0.9235(5) 0.6295(4) 0.052(2) Uani 1 1 d G U . . .
H38 H 0.596671 0.880227 0.653045 0.062 Uiso 1 1 calc R . . . .
C9 C 0.2751(7) 0.8071(9) 0.7344(6) 0.053(2) Uani 1 1 d D U . . .
H9A H 0.250409 0.792977 0.770694 0.064 Uiso 1 1 calc R . . . .
H9B H 0.263995 0.863467 0.723762 0.064 Uiso 1 1 calc R . . . .
C50 C 0.4604(9) 0.3406(9) 0.6047(9) 0.063(2) Uani 1 1 d . U . . .
H50A H 0.472018 0.285589 0.618187 0.075 Uiso 1 1 calc R . . . .
H50B H 0.417515 0.355930 0.622845 0.075 Uiso 1 1 calc R . . . .
C01N C 0.4913(6) 1.0114(5) 0.3726(5) 0.060(2) Uani 1 1 d . U . . .
C030 C 0.4439(6) 1.0289(6) 0.3282(5) 0.070(2) Uani 1 1 d G U . . .
H030 H 0.424431 0.986372 0.306226 0.083 Uiso 1 1 calc R . . . .
C02P C 0.4255(6) 1.1101(7) 0.3167(5) 0.081(3) Uani 1 1 d G U . . .
H02P H 0.393799 1.121794 0.287041 0.098 Uiso 1 1 calc R . . . .
C02D C 0.4546(7) 1.1737(5) 0.3497(6) 0.080(3) Uani 1 1 d G U . . .
H02D H 0.442341 1.227972 0.341967 0.096 Uiso 1 1 calc R . . . .
C02M C 0.5021(7) 1.1562(6) 0.3941(6) 0.084(3) Uani 1 1 d G U . . .
H02M H 0.521516 1.198729 0.416078 0.100 Uiso 1 1 calc R . . . .
C029 C 0.5204(6) 1.0750(7) 0.4056(5) 0.074(3) Uani 1 1 d G U . . .
H029 H 0.552149 1.063307 0.435264 0.089 Uiso 1 1 calc R . . . .
C28 C 0.7701(8) 0.6219(11) 0.6740(8) 0.061(2) Uani 1 1 d . U . . .
H28A H 0.798143 0.633250 0.639172 0.074 Uiso 1 1 calc R . . . .
H28B H 0.797403 0.592857 0.703389 0.074 Uiso 1 1 calc R . . . .
C10 C 0.2713(7) 0.6600(9) 0.7016(7) 0.054(2) Uani 1 1 d D U . . .
H10A H 0.246706 0.645282 0.737728 0.065 Uiso 1 1 calc R . . . .
H10B H 0.258008 0.622581 0.669721 0.065 Uiso 1 1 calc R . . . .
C30 C 0.6395(8) 0.6339(10) 0.7359(7) 0.056(2) Uani 1 1 d . U . . .
H30 H 0.611034 0.622139 0.770899 0.067 Uiso 1 1 calc R . . . .
C52 C 0.5771(7) 0.3782(8) 0.5272(6) 0.060(2) Uani 1 1 d D U . . .
H52 H 0.620245 0.362987 0.508419 0.073 Uiso 1 1 calc R . . . .
C49 C 0.4540(7) 0.3416(8) 0.5377(8) 0.064(2) Uani 1 1 d D U . . .
H49 H 0.418846 0.302381 0.525293 0.077 Uiso 1 1 calc R . . . .
C6 C 0.3690(8) 0.7112(9) 0.7635(6) 0.055(2) Uani 1 1 d D U . . .
H6A H 0.417366 0.706432 0.770652 0.066 Uiso 1 1 calc R . . . .
H6B H 0.345377 0.696433 0.800243 0.066 Uiso 1 1 calc R . . . .
C32 C 0.6669(8) 0.5522(10) 0.7090(7) 0.059(2) Uani 1 1 d . U . . .
H32A H 0.692784 0.522797 0.739201 0.071 Uiso 1 1 calc R . . . .
H32B H 0.629242 0.517623 0.696770 0.071 Uiso 1 1 calc R . . . .
C31 C 0.7005(8) 0.6877(11) 0.7549(7) 0.059(2) Uani 1 1 d . U . . .
H31A H 0.684494 0.739142 0.771955 0.071 Uiso 1 1 calc R . . . .
H31B H 0.726979 0.659248 0.785225 0.071 Uiso 1 1 calc R . . . .
C4 C 0.3863(8) 0.6769(9) 0.6557(7) 0.050(2) Uani 1 1 d . U . . .
H4A H 0.373997 0.639299 0.623590 0.060 Uiso 1 1 calc R . . . .
H4B H 0.434616 0.671642 0.662763 0.060 Uiso 1 1 calc R . . . .
C5 C 0.3478(7) 0.6537(9) 0.7127(6) 0.054(2) Uani 1 1 d D U . . .
H5 H 0.359074 0.596859 0.723706 0.065 Uiso 1 1 calc R . . . .
C54 C 0.5214(7) 0.3179(9) 0.5085(8) 0.066(3) Uani 1 1 d D U . . .
H54A H 0.516608 0.318468 0.465163 0.079 Uiso 1 1 calc R . . . .
H54B H 0.533869 0.262617 0.520724 0.079 Uiso 1 1 calc R . . . .
C48 C 0.4337(8) 0.4299(9) 0.5167(8) 0.059(2) Uani 1 1 d . U . . .
H48A H 0.427952 0.430789 0.473431 0.070 Uiso 1 1 calc R . . . .
H48B H 0.391123 0.445814 0.535134 0.070 Uiso 1 1 calc R . . . .
C25 C 0.7434(8) 0.7047(10) 0.7015(7) 0.057(2) Uani 1 1 d . U . . .
H25 H 0.781996 0.738978 0.713333 0.069 Uiso 1 1 calc R . . . .

loop_
_atom_site_aniso_label
_atom_site_aniso_U_11
_atom_site_aniso_U_22
_atom_site_aniso_U_33
_atom_site_aniso_U_23
_atom_site_aniso_U_13
_atom_site_aniso_U_12
Lu1 0.02722(18) 0.02389(17) 0.0350(2) -0.0021(3) -0.0012(2) 0.00164(15)
Pd1 0.0322(4) 0.0331(4) 0.0305(4) 0.0020(4) -0.0008(4) 0.0016(3)
P2 0.0233(11) 0.0346(14) 0.0374(19) 0.0009(13) -0.0013(11) 0.0012(10)
P1 0.0298(13) 0.0312(14) 0.0340(17) 0.0010(12) 0.0000(10) 0.0032(11)
P3 0.0371(15) 0.0320(15) 0.0376(16) -0.0031(13) -0.0006(12) -0.0004(13)
P4 0.0438(17) 0.0370(16) 0.0298(15) 0.0032(13) -0.0013(13) 0.0015(13)
N3 0.029(5) 0.025(5) 0.082(8) -0.005(5) 0.014(5) 0.004(4)
N1 0.027(4) 0.040(6) 0.026(5) 0.000(4) -0.003(4) 0.012(4)
N2 0.033(5) 0.040(6) 0.032(5) -0.001(4) -0.008(4) -0.010(4)
C39 0.040(4) 0.048(4) 0.050(4) 0.002(4) -0.002(4) 0.003(4)
C44 0.045(5) 0.049(5) 0.054(5) 0.002(4) 0.004(4) 0.003(4)
C43 0.056(5) 0.053(6) 0.061(6) 0.000(5) 0.006(5) 0.008(5)
C42 0.049(5) 0.062(5) 0.062(5) 0.004(5) 0.007(5) 0.012(5)
C41 0.043(5) 0.064(5) 0.063(5) 0.002(5) 0.003(5) 0.003(5)
C40 0.043(4) 0.052(4) 0.058(5) -0.001(4) 0.001(4) 0.004(4)
C45 0.046(4) 0.026(3) 0.077(5) -0.004(4) -0.010(4) 0.002(3)
C11 0.045(4) 0.042(4) 0.047(4) -0.001(4) -0.007(4) 0.007(4)
C12 0.054(4) 0.044(4) 0.070(5) -0.009(4) -0.005(4) 0.003(4)
C13 0.058(5) 0.048(5) 0.079(5) -0.011(5) -0.003(5) 0.002(5)
C14 0.062(6) 0.042(5) 0.075(6) -0.012(5) -0.005(5) 0.007(5)
C15 0.051(5) 0.041(5) 0.058(5) -0.007(5) 0.002(5) 0.014(5)
C16 0.048(4) 0.039(4) 0.052(4) -0.001(4) 0.001(4) 0.006(4)
C55 0.047(4) 0.038(4) 0.059(4) -0.001(4) -0.005(4) 0.000(4)
C56 0.054(5) 0.048(5) 0.057(5) -0.004(4) -0.004(4) -0.005(4)
C57 0.056(5) 0.050(5) 0.061(6) -0.004(5) -0.012(5) -0.001(5)
C58 0.052(5) 0.054(6) 0.068(6) -0.002(5) -0.008(5) 0.001(5)
C59 0.050(5) 0.054(5) 0.065(6) 0.000(5) -0.001(5) 0.000(5)
C60 0.050(5) 0.042(5) 0.056(5) -0.001(5) -0.008(4) 0.000(4)
C00F 0.061(5) 0.050(4) 0.048(4) -0.001(4) 0.000(4) 0.003(4)
C010 0.058(4) 0.056(4) 0.051(4) 0.004(4) 0.004(4) 0.006(4)
C01H 0.062(5) 0.065(5) 0.060(5) 0.005(5) 0.008(5) 0.013(5)
C02G 0.064(6) 0.067(6) 0.060(6) 0.002(5) 0.010(5) 0.004(5)
C02I 0.066(6) 0.058(6) 0.057(6) 0.007(5) 0.010(5) 0.001(5)
C01Q 0.065(5) 0.057(5) 0.057(4) 0.004(4) 0.004(4) 0.004(4)
C7 0.048(4) 0.046(4) 0.048(4) 0.002(4) 0.002(4) 0.004(4)
C17 0.045(4) 0.045(4) 0.038(4) 0.000(4) -0.002(4) 0.008(4)
C18 0.053(5) 0.051(5) 0.049(5) -0.002(4) -0.008(4) 0.010(4)
C19 0.061(6) 0.061(6) 0.050(5) 0.002(5) -0.010(5) 0.018(5)
C20 0.056(5) 0.068(6) 0.050(5) -0.003(5) -0.013(5) 0.009(5)
C21 0.053(5) 0.059(6) 0.048(5) -0.009(5) -0.009(5) 0.005(5)
C22 0.046(4) 0.048(4) 0.048(4) -0.003(4) -0.005(4) 0.007(4)
C23 0.042(4) 0.046(4) 0.049(4) 0.005(4) -0.013(4) 0.004(4)
C8 0.054(5) 0.048(4) 0.052(5) 0.006(4) 0.008(4) 0.001(4)
C46 0.056(5) 0.034(4) 0.080(5) 0.003(4) -0.008(4) -0.002(4)
C2 0.052(4) 0.046(4) 0.045(4) 0.003(4) 0.004(4) 0.001(4)
C1 0.048(4) 0.039(4) 0.043(4) 0.004(4) 0.003(4) 0.003(4)
C00S 0.059(4) 0.053(4) 0.048(4) -0.004(4) 0.000(4) 0.001(4)
C022 0.071(5) 0.064(5) 0.055(4) -0.005(4) 0.003(4) -0.006(4)
C02Q 0.077(6) 0.078(6) 0.055(6) -0.013(6) 0.004(5) -0.009(6)
C02H 0.066(6) 0.066(6) 0.055(6) -0.008(5) -0.006(5) -0.006(5)
C00O 0.061(5) 0.062(5) 0.056(5) -0.004(5) -0.004(5) -0.005(5)
C00E 0.057(4) 0.056(4) 0.051(4) -0.003(4) -0.001(4) 0.000(4)
C61 0.049(4) 0.043(4) 0.054(5) -0.007(4) -0.003(4) 0.000(4)
C66 0.062(5) 0.052(5) 0.063(5) -0.013(5) 0.002(5) -0.003(4)
C65 0.069(6) 0.058(6) 0.067(6) -0.018(5) 0.012(5) 0.000(6)
C64 0.071(6) 0.067(6) 0.071(6) -0.013(6) 0.016(5) -0.003(6)
C63 0.069(6) 0.065(6) 0.070(6) -0.010(6) 0.013(5) -0.007(6)
C62 0.059(5) 0.058(5) 0.057(5) -0.009(5) 0.009(5) -0.006(5)
C53 0.061(5) 0.033(4) 0.085(5) 0.003(4) -0.015(5) 0.005(4)
C51 0.058(4) 0.035(4) 0.078(5) 0.001(4) -0.008(4) 0.010(4)
C47 0.058(5) 0.034(4) 0.084(5) 0.007(4) -0.016(4) 0.002(4)
C29 0.051(4) 0.054(5) 0.051(5) 0.008(4) -0.011(4) 0.006(4)
C26 0.049(4) 0.053(4) 0.055(4) 0.004(4) -0.012(4) 0.008(4)
C3 0.060(5) 0.050(5) 0.048(4) 0.002(4) 0.005(4) -0.002(4)
C27 0.054(5) 0.057(5) 0.060(5) 0.008(4) -0.015(4) 0.010(4)
C24 0.049(4) 0.054(4) 0.057(4) 0.006(4) -0.013(4) -0.001(4)
C33 0.038(4) 0.043(4) 0.053(4) -0.003(4) -0.004(4) -0.003(4)
C34 0.040(4) 0.045(4) 0.062(5) -0.003(4) 0.001(4) -0.003(4)
C35 0.048(5) 0.043(5) 0.073(6) 0.000(5) 0.003(5) -0.009(4)
C36 0.052(5) 0.046(5) 0.072(5) -0.013(5) -0.004(5) -0.002(4)
C37 0.058(5) 0.054(5) 0.067(5) -0.010(5) -0.003(5) -0.001(5)
C38 0.050(4) 0.046(5) 0.058(5) -0.002(4) -0.002(4) 0.000(4)
C9 0.059(5) 0.050(5) 0.051(5) 0.003(4) 0.012(4) -0.001(4)
C50 0.061(5) 0.037(4) 0.090(5) 0.008(5) -0.014(5) 0.001(4)
C01N 0.068(5) 0.052(5) 0.060(5) 0.000(4) -0.005(4) 0.005(4)
C030 0.078(5) 0.060(5) 0.070(5) 0.002(4) -0.011(4) 0.007(4)
C02P 0.089(7) 0.066(6) 0.089(7) 0.007(6) -0.012(6) 0.014(6)
C02D 0.092(7) 0.061(6) 0.086(7) 0.001(6) -0.004(6) 0.017(6)
C02M 0.100(7) 0.063(6) 0.089(7) -0.004(6) -0.012(6) 0.006(6)
C029 0.088(6) 0.059(5) 0.076(6) -0.006(5) -0.010(5) 0.009(5)
C28 0.055(5) 0.066(5) 0.062(5) 0.011(4) -0.015(4) 0.009(4)
C10 0.062(5) 0.047(5) 0.055(5) 0.005(4) 0.008(4) -0.004(4)
C30 0.054(5) 0.060(5) 0.053(5) 0.009(4) -0.014(4) 0.004(4)
C52 0.060(5) 0.033(4) 0.088(5) 0.001(4) -0.012(4) 0.010(4)
C49 0.065(5) 0.036(4) 0.091(5) 0.004(5) -0.023(5) -0.005(4)
C6 0.061(5) 0.053(5) 0.050(5) 0.009(4) 0.004(4) 0.001(4)
C32 0.059(5) 0.059(5) 0.060(5) 0.012(4) -0.018(4) 0.006(4)
C31 0.058(5) 0.061(5) 0.058(5) 0.006(4) -0.016(4) 0.004(4)
C4 0.057(5) 0.045(4) 0.049(5) 0.004(4) 0.002(4) 0.009(4)
C5 0.061(5) 0.047(4) 0.054(5) 0.008(4) 0.003(4) 0.002(4)
C54 0.071(5) 0.037(4) 0.090(5) 0.000(4) -0.016(5) 0.005(4)
C48 0.058(4) 0.034(4) 0.083(5) 0.000(4) -0.020(4) -0.007(4)
C25 0.053(5) 0.060(5) 0.060(5) 0.008(4) -0.019(4) 0.000(4)

loop_
_atom_type_symbol
_atom_type_description
_atom_type_scat_dispersion_real
_atom_type_scat_dispersion_imag
_atom_type_scat_source
C C 0.0033 0.0016 'International Tables Vol C Tables 4.2.6.8 and 6.1.1.4'
H H 0.0000 0.0000 'International Tables Vol C Tables 4.2.6.8 and 6.1.1.4'
Lu Lu -0.4720 5.8584 'International Tables Vol C Tables 4.2.6.8 and 6.1.1.4'
N N 0.0061 0.0033 'International Tables Vol C Tables 4.2.6.8 and 6.1.1.4'
P P 0.1023 0.0942 'International Tables Vol C Tables 4.2.6.8 and 6.1.1.4'
Pd Pd -0.9988 1.0072 'International Tables Vol C Tables 4.2.6.8 and 6.1.1.4'

loop_
_geom_angle_atom_site_label_1
_geom_angle_atom_site_label_2
_geom_angle_atom_site_label_3
_geom_angle
_geom_angle_site_symmetry_1
_geom_angle_site_symmetry_3
_geom_angle_publ_flag
Pd1 Lu1 P2 49.04(6) . . ?
Pd1 Lu1 P1 49.28(6) . . ?
Pd1 Lu1 P3 96.72(7) . . ?
P2 Lu1 P1 88.18(8) . . ?
P3 Lu1 P2 122.89(10) . . ?
P3 Lu1 P1 100.30(9) . . ?
N3 Lu1 Pd1 131.3(3) . . ?
N3 Lu1 P2 131.2(3) . . ?
N3 Lu1 P1 130.6(3) . . ?
N3 Lu1 P3 37.0(3) . . ?
N1 Lu1 Pd1 82.1(3) . . ?
N1 Lu1 P2 110.1(3) . . ?
N1 Lu1 P1 33.7(3) . . ?
N1 Lu1 P3 106.8(3) . . ?
N1 Lu1 N3 118.3(4) . . ?
N1 Lu1 N2 114.4(4) . . ?
N2 Lu1 Pd1 83.4(3) . . ?
N2 Lu1 P2 35.4(3) . . ?
N2 Lu1 P1 110.4(3) . . ?
N2 Lu1 P3 138.3(3) . . ?
N2 Lu1 N3 118.9(4) . . ?
P2 Pd1 Lu1 67.88(7) . . ?
P2 Pd1 P1 117.79(11) . . ?
P2 Pd1 P4 123.31(12) . . ?
P1 Pd1 Lu1 69.33(7) . . ?
P4 Pd1 Lu1 145.84(9) . . ?
P4 Pd1 P1 117.64(11) . . ?
Pd1 P2 Lu1 63.08(7) . . ?
N2 P2 Lu1 50.6(3) . . ?
N2 P2 Pd1 111.9(4) . . ?
N2 P2 C39 109.3(5) . . ?
N2 P2 C33 112.3(5) . . ?
C39 P2 Lu1 126.6(3) . . ?
C39 P2 Pd1 121.8(3) . . ?
C33 P2 Lu1 127.4(3) . . ?
C33 P2 Pd1 94.6(3) . . ?
C33 P2 C39 105.8(4) . . ?
Pd1 P1 Lu1 61.39(7) . . ?
N1 P1 Lu1 46.9(3) . . ?
N1 P1 Pd1 107.0(3) . . ?
N1 P1 C11 113.7(5) . . ?
N1 P1 C17 110.7(5) . . ?
C11 P1 Lu1 138.9(3) . . ?
C11 P1 Pd1 110.3(3) . . ?
C11 P1 C17 99.4(4) . . ?
C17 P1 Lu1 120.8(3) . . ?
C17 P1 Pd1 115.8(3) . . ?
N3 P3 Lu1 54.7(4) . . ?
N3 P3 C55 111.3(5) . . ?
N3 P3 C61 113.4(5) . . ?
C55 P3 Lu1 131.2(3) . . ?
C61 P3 Lu1 124.6(3) . . ?
C61 P3 C55 104.1(5) . . ?
C00F P4 Pd1 120.6(4) . . ?
C00S P4 Pd1 109.7(4) . . ?
C00S P4 C00F 101.1(5) . . ?
C00S P4 C01N 104.0(5) . . ?
C01N P4 Pd1 118.8(4) . . ?
C01N P4 C00F 100.1(5) . . ?
P3 N3 Lu1 88.3(4) . . ?
C45 N3 Lu1 140.6(9) . . ?
C45 N3 P3 129.7(9) . . ?
P1 N1 Lu1 99.4(4) . . ?
C1 N1 Lu1 128.9(8) . . ?
C1 N1 P1 131.5(8) . . ?
P2 N2 Lu1 94.0(4) . . ?
C23 N2 Lu1 137.2(8) . . ?
C23 N2 P2 127.2(8) . . ?
C44 C39 P2 116.3(5) . . ?
C44 C39 C40 120.0 . . ?
C40 C39 P2 123.7(5) . . ?
C39 C44 C43 120.0 . . ?
C42 C43 C44 120.0 . . ?
C43 C42 C41 120.0 . . ?
C40 C41 C42 120.0 . . ?
C41 C40 C39 120.0 . . ?
N3 C45 C46 107.0(11) . . ?
N3 C45 C51 110.9(11) . . ?
N3 C45 C48 112.7(10) . . ?
C46 C45 C48 107.7(12) . . ?
C51 C45 C46 109.4(12) . . ?
C51 C45 C48 109.1(12) . . ?
C12 C11 P1 118.6(5) . . ?
C12 C11 C16 120.0 . . ?
C16 C11 P1 121.4(5) . . ?
C11 C12 C13 120.0 . . ?
C14 C13 C12 120.0 . . ?
C13 C14 C15 120.0 . . ?
C16 C15 C14 120.0 . . ?
C15 C16 C11 120.0 . . ?
C56 C55 P3 123.0(5) . . ?
C56 C55 C60 120.0 . . ?
C60 C55 P3 116.5(5) . . ?
C55 C56 C57 120.0 . . ?
C58 C57 C56 120.0 . . ?
C59 C58 C57 120.0 . . ?
C58 C59 C60 120.0 . . ?
C59 C60 C55 120.0 . . ?
C010 C00F P4 116.6(6) . . ?
C010 C00F C01Q 120.0 . . ?
C01Q C00F P4 123.2(6) . . ?
C00F C010 C01H 120.0 . . ?
C02G C01H C010 120.0 . . ?
C02I C02G C01H 120.0 . . ?
C01Q C02I C02G 120.0 . . ?
C02I C01Q C00F 120.0 . . ?
C8 C7 C1 110.8(12) . . ?
C18 C17 P1 119.4(5) . . ?
C18 C17 C22 120.0 . . ?
C22 C17 P1 120.3(5) . . ?
C17 C18 C19 120.0 . . ?
C20 C19 C18 120.0 . . ?
C21 C20 C19 120.0 . . ?
C22 C21 C20 120.0 . . ?
C21 C22 C17 120.0 . . ?
N2 C23 C29 106.3(11) . . ?
N2 C23 C26 109.3(11) . . ?
N2 C23 C24 117.1(12) . . ?
C29 C23 C26 107.6(12) . . ?
C24 C23 C29 108.4(12) . . ?
C24 C23 C26 107.7(12) . . ?
C7 C8 C9 110.2(12) . . ?
C7 C8 C10 110.0(12) . . ?
C9 C8 C10 109.4(12) . . ?
C45 C46 C47 110.5(12) . . ?
C1 C2 C3 111.0(12) . . ?
N1 C1 C7 115.5(11) . . ?
N1 C1 C2 112.6(11) . . ?
N1 C1 C4 104.6(10) . . ?
C7 C1 C4 106.8(12) . . ?
C2 C1 C7 110.3(12) . . ?
C2 C1 C4 106.4(11) . . ?
C022 C00S P4 122.8(6) . . ?
C022 C00S C00E 120.0 . . ?
C00E C00S P4 117.0(6) . . ?
C00S C022 C02Q 120.0 . . ?
C022 C02Q C02H 120.0 . . ?
C00O C02H C02Q 120.0 . . ?
C00E C00O C02H 120.0 . . ?
C00O C00E C00S 120.0 . . ?
C66 C61 P3 125.8(5) . . ?
C66 C61 C62 120.0 . . ?
C62 C61 P3 114.2(5) . . ?
C65 C66 C61 120.0 . . ?
C66 C65 C64 120.0 . . ?
C65 C64 C63 120.0 . . ?
C62 C63 C64 120.0 . . ?
C63 C62 C61 120.0 . . ?
C47 C53 C52 109.6(13) . . ?
C45 C51 C52 112.6(13) . . ?
C46 C47 C53 111.2(13) . . ?
C46 C47 C50 108.0(12) . . ?
C53 C47 C50 108.4(13) . . ?
C30 C29 C23 110.9(12) . . ?
C27 C26 C23 111.4(13) . . ?
C9 C3 C2 109.8(12) . . ?
C9 C3 C6 110.2(13) . . ?
C6 C3 C2 109.4(13) . . ?
C28 C27 C26 108.8(13) . . ?
C32 C27 C26 109.2(13) . . ?
C32 C27 C28 110.6(14) . . ?
C23 C24 C25 111.3(13) . . ?
C34 C33 P2 120.6(5) . . ?
C34 C33 C38 120.0 . . ?
C38 C33 P2 119.2(5) . . ?
C33 C34 C35 120.0 . . ?
C36 C35 C34 120.0 . . ?
C35 C36 C37 120.0 . . ?
C38 C37 C36 120.0 . . ?
C37 C38 C33 120.0 . . ?
C8 C9 C3 109.0(12) . . ?
C49 C50 C47 109.5(14) . . ?
C030 C01N P4 122.6(6) . . ?
C030 C01N C029 120.0 . . ?
C029 C01N P4 117.0(6) . . ?
C02P C030 C01N 120.0 . . ?
C030 C02P C02D 120.0 . . ?
C02M C02D C02P 120.0 . . ?
C029 C02M C02D 120.0 . . ?
C02M C029 C01N 120.0 . . ?
C27 C28 C25 109.1(13) . . ?
C5 C10 C8 108.3(12) . . ?
C29 C30 C32 109.5(13) . . ?
C29 C30 C31 109.4(13) . . ?
C31 C30 C32 108.5(13) . . ?
C51 C52 C53 109.7(12) . . ?
C51 C52 C54 108.0(12) . . ?
C54 C52 C53 108.5(13) . . ?
C50 C49 C54 110.2(14) . . ?
C50 C49 C48 109.2(13) . . ?
C54 C49 C48 109.1(13) . . ?
C5 C6 C3 108.4(12) . . ?
C27 C32 C30 110.0(14) . . ?
C25 C31 C30 109.1(14) . . ?
C5 C4 C1 111.0(12) . . ?
C6 C5 C10 110.4(13) . . ?
C4 C5 C10 109.8(12) . . ?
C4 C5 C6 109.2(12) . . ?
C49 C54 C52 110.4(12) . . ?
C45 C48 C49 109.1(12) . . ?
C24 C25 C28 108.3(13) . . ?
C31 C25 C24 110.2(13) . . ?
C31 C25 C28 110.2(14) . . ?

loop_
_geom_bond_atom_site_label_1
_geom_bond_atom_site_label_2
_geom_bond_distance
_geom_bond_site_symmetry_2
_geom_bond_publ_flag
Lu1 Pd1 2.7623(10) . ?
Lu1 P2 2.870(3) . ?
Lu1 P1 2.944(3) . ?
Lu1 P3 2.765(3) . ?
Lu1 N3 2.257(10) . ?
Lu1 N1 2.179(9) . ?
Lu1 N2 2.224(9) . ?
Pd1 P2 2.340(3) . ?
Pd1 P1 2.385(3) . ?
Pd1 P4 2.367(3) . ?
P2 N2 1.667(10) . ?
P2 C39 1.858(7) . ?
P2 C33 1.847(7) . ?
P1 N1 1.655(10) . ?
P1 C11 1.855(7) . ?
P1 C17 1.862(7) . ?
P3 N3 1.665(13) . ?
P3 C55 1.857(7) . ?
P3 C61 1.849(8) . ?
P4 C00F 1.849(8) . ?
P4 C00S 1.831(8) . ?
P4 C01N 1.836(9) . ?
N3 C45 1.488(15) . ?
N1 C1 1.473(16) . ?
N2 C23 1.496(15) . ?
C39 C44 1.3900 . ?
C39 C40 1.3900 . ?
C44 C43 1.3900 . ?
C43 C42 1.3900 . ?
C42 C41 1.3900 . ?
C41 C40 1.3900 . ?
C45 C46 1.525(13) . ?
C45 C51 1.51(2) . ?
C45 C48 1.536(18) . ?
C11 C12 1.3900 . ?
C11 C16 1.3900 . ?
C12 C13 1.3900 . ?
C13 C14 1.3900 . ?
C14 C15 1.3900 . ?
C15 C16 1.3900 . ?
C55 C56 1.3900 . ?
C55 C60 1.3900 . ?
C56 C57 1.3900 . ?
C57 C58 1.3900 . ?
C58 C59 1.3900 . ?
C59 C60 1.3900 . ?
C00F C010 1.3900 . ?
C00F C01Q 1.3900 . ?
C010 C01H 1.3900 . ?
C01H C02G 1.3900 . ?
C02G C02I 1.3900 . ?
C02I C01Q 1.3900 . ?
C7 C8 1.520(19) . ?
C7 C1 1.535(19) . ?
C17 C18 1.3900 . ?
C17 C22 1.3900 . ?
C18 C19 1.3900 . ?
C19 C20 1.3900 . ?
C20 C21 1.3900 . ?
C21 C22 1.3900 . ?
C23 C29 1.54(2) . ?
C23 C26 1.55(2) . ?
C23 C24 1.507(19) . ?
C8 C9 1.525(12) . ?
C8 C10 1.54(2) . ?
C46 C47 1.527(19) . ?
C2 C1 1.52(2) . ?
C2 C3 1.54(2) . ?
C1 C4 1.570(19) . ?
C00S C022 1.3900 . ?
C00S C00E 1.3900 . ?
C022 C02Q 1.3900 . ?
C02Q C02H 1.3900 . ?
C02H C00O 1.3900 . ?
C00O C00E 1.3900 . ?
C61 C66 1.3900 . ?
C61 C62 1.3900 . ?
C66 C65 1.3900 . ?
C65 C64 1.3900 . ?
C64 C63 1.3900 . ?
C63 C62 1.3900 . ?
C53 C47 1.529(12) . ?
C53 C52 1.531(12) . ?
C51 C52 1.516(18) . ?
C47 C50 1.56(2) . ?
C29 C30 1.515(19) . ?
C26 C27 1.536(19) . ?
C3 C9 1.53(2) . ?
C3 C6 1.53(2) . ?
C27 C28 1.49(2) . ?
C27 C32 1.49(2) . ?
C24 C25 1.53(2) . ?
C33 C34 1.3900 . ?
C33 C38 1.3900 . ?
C34 C35 1.3900 . ?
C35 C36 1.3900 . ?
C36 C37 1.3900 . ?
C37 C38 1.3900 . ?
C50 C49 1.50(3) . ?
C01N C030 1.3900 . ?
C01N C029 1.3900 . ?
C030 C02P 1.3900 . ?
C02P C02D 1.3900 . ?
C02D C02M 1.3900 . ?
C02M C029 1.3900 . ?
C28 C25 1.57(2) . ?
C10 C5 1.531(12) . ?
C30 C32 1.55(2) . ?
C30 C31 1.55(2) . ?
C52 C54 1.529(12) . ?
C49 C54 1.528(12) . ?
C49 C48 1.560(19) . ?
C6 C5 1.526(12) . ?
C31 C25 1.48(2) . ?
C4 C5 1.52(2) . ?

loop_
_twin_individual_id
_twin_individual_mass_fraction_refined
1 0.925(13)
2 0.075(13)
